data_7018503
loop_
_publ_author_name
'Matsumoto, Jun'
'Suzuki, Tatsuya'
'Kajita, Yuji'
'Masuda, Hideki'

_publ_section_title
;
 Synthesis and characterization of cobalt(ii) complexes with tripodal
 polypyridine ligand bearing pivalamide groups. Selective formation of
 six- and seven-coordinate cobalt(ii) complexes.
;
_journal_issue 14
_journal_name_full 'Dalton transactions (Cambridge, England : 2003)'
_journal_page_first 4107
_journal_page_last 4117
_journal_paper_doi 10.1039/c2dt12056a
_journal_volume 41
_journal_year 2012
_chemical_formula_moiety 'C56 H72 Co2 N21 O4, Cl O4 '
_chemical_formula_sum 'C56 H72 Cl Co2 N21 O8'
_chemical_formula_weight 1320.64
_space_group_IT_number 14
_symmetry_cell_setting monoclinic
_symmetry_Int_Tables_number 14
_symmetry_space_group_name_Hall '-P 2yn'
_symmetry_space_group_name_H-M 'P 1 21/n 1'
_cell_angle_alpha 90.0000
_cell_angle_beta 111.180(3)
_cell_angle_gamma 90.0000
_cell_formula_units_Z 2
_cell_length_a 13.421(4)
_cell_length_b 16.381(4)
_cell_length_c 15.591(4)
_cell_measurement_reflns_used 7636
_cell_measurement_temperature 173.1
_cell_measurement_theta_max 27.5
_cell_measurement_theta_min 3.0
_cell_volume 3196.1(15)
_computing_cell_refinement 'CrystalClear (Rigaku, 2007)'
_computing_data_collection 'CrystalClear (Rigaku, 2007)'
_computing_data_reduction 'CrystalStructure (Rigaku, 2007)'
_computing_molecular_graphics 'ORTEP-3 for Windows (Farrugia, 1997)'
_computing_publication_material 'CrystalStructure (Rigaku, 2007)'
_computing_structure_refinement 'SHELXL97 (Sheldrick, 2008)'
_diffrn_ambient_temperature 173
_diffrn_detector_area_resol_mean 7.31
_diffrn_measured_fraction_theta_full 0.995
_diffrn_measured_fraction_theta_max 0.995
_diffrn_measurement_device_type 'Rigaku Mercury'
_diffrn_measurement_method \w
_diffrn_radiation_type 'Mo K\a'
_diffrn_radiation_wavelength 0.71070
_diffrn_reflns_av_R_equivalents 0.057
_diffrn_reflns_limit_h_max 17
_diffrn_reflns_limit_h_min -17
_diffrn_reflns_limit_k_max 17
_diffrn_reflns_limit_k_min -21
_diffrn_reflns_limit_l_max 20
_diffrn_reflns_limit_l_min -18
_diffrn_reflns_number 25080
_diffrn_reflns_theta_full 27.50
_diffrn_reflns_theta_max 27.50
_exptl_absorpt_coefficient_mu 0.630
_exptl_absorpt_correction_type none
_exptl_crystal_colour red
_exptl_crystal_density_diffrn 1.372
_exptl_crystal_density_method 'not measured'
_exptl_crystal_description chip
_exptl_crystal_F_000 1380.00
_exptl_crystal_size_max 0.20
_exptl_crystal_size_mid 0.18
_exptl_crystal_size_min 0.05
_refine_diff_density_max 1.27
_refine_diff_density_min -0.42
_refine_ls_extinction_method none
_refine_ls_goodness_of_fit_ref 1.079
_refine_ls_hydrogen_treatment refall
_refine_ls_number_parameters 422
_refine_ls_number_reflns 7318
_refine_ls_R_factor_gt 0.0696
_refine_ls_shift/su_max 0.0000
_refine_ls_structure_factor_coef Fsqd
_refine_ls_weighting_details 'w = 1/[\s^2^(Fo^2^)+(0.0922P)^2^+4.0039P] where P=(Fo^2^+2Fc^2^)/3'
_refine_ls_weighting_scheme calc
_refine_ls_wR_factor_ref 0.1933
_reflns_number_gt 5303
_reflns_number_total 7318
_reflns_threshold_expression F^2^>2.0\s(F^2^)
_cod_data_source_file c2dt12056a.txt
_cod_data_source_block '[(mu-N2)(Co(N3)(H2BPPA)2]ClO4'
_cod_original_formula_sum 'C56 H72 Cl Co2 N21 O8 '
_cod_database_code 7018503

loop_
_symmetry_equiv_pos_site_id
_symmetry_equiv_pos_as_xyz
1 +X,+Y,+Z
2 1/2-X,1/2+Y,1/2-Z
3 -X,-Y,-Z
4 1/2+X,1/2-Y,1/2+Z

loop_
_atom_site_label
_atom_site_type_symbol
_atom_site_fract_x
_atom_site_fract_y
_atom_site_fract_z
_atom_site_U_iso_or_equiv
_atom_site_adp_type
_atom_site_occupancy
_atom_site_symmetry_multiplicity
_atom_site_calc_flag
_atom_site_refinement_flags
Co(1) Co 0.63404(4) 0.10725(3) 0.14925(3) 0.02322(15) Uani 1.00 1 d .
Cl(1) Cl 1.04953(18) 0.39890(19) 0.04769(16) 0.0596(7) Uani 0.50 1 d P
O(1) O 0.5769(2) 0.33134(18) -0.1416(2) 0.0454(7) Uani 1.00 1 d .
O(2) O 0.9843(3) -0.0998(2) 0.2905(2) 0.0612(9) Uani 1.00 1 d .
O(3) O 1.0966(8) 0.4746(7) 0.0901(7) 0.112(3) Uani 0.50 1 d P
O(4) O 1.0123(7) 0.3583(6) 0.1072(5) 0.091(2) Uani 0.50 1 d P
O(5) O 1.1170(8) 0.3605(6) 0.0225(6) 0.093(2) Uani 0.50 1 d P
O(6) O 0.9742(8) 0.4107(6) -0.0309(4) 0.103(3) Uani 0.50 1 d P
N(1) N 0.5418(2) 0.12914(18) 0.2322(2) 0.0266(6) Uani 1.00 1 d .
N(2) N 0.7197(2) 0.20894(18) 0.2218(2) 0.0286(6) Uani 1.00 1 d .
N(3) N 0.5140(2) 0.19797(17) 0.06318(19) 0.0248(6) Uani 1.00 1 d .
N(4) N 0.7195(2) 0.03020(17) 0.27166(19) 0.0251(6) Uani 1.00 1 d .
N(5) N 0.5999(2) 0.23103(19) -0.0357(2) 0.0318(7) Uani 1.00 1 d .
N(6) N 0.8806(2) 0.01352(19) 0.2499(2) 0.0303(6) Uani 1.00 1 d .
N(7) N 0.7257(2) 0.09021(19) 0.0722(2) 0.0275(6) Uani 1.00 1 d .
N(8) N 0.7328(2) 0.0253(2) 0.0367(2) 0.0288(6) Uani 1.00 1 d .
N(9) N 0.7424(2) -0.0351(2) 0.0023(2) 0.0426(8) Uani 1.00 1 d .
N(10) N 0.5306(2) 0.00821(18) 0.0804(2) 0.0266(6) Uani 1.00 1 d .
N(11) N 0.5000 0.0000 0.0000 0.0222(8) Uani 1.00 2 d S
C(1) C 0.5872(3) 0.1994(2) 0.2963(2) 0.0356(8) Uani 1.00 1 d .
C(2) C 0.6822(2) 0.2402(2) 0.2839(2) 0.0290(7) Uani 1.00 1 d .
C(3) C 0.8043(3) 0.2446(2) 0.2113(2) 0.0344(8) Uani 1.00 1 d .
C(4) C 0.8528(3) 0.3122(2) 0.2616(3) 0.0416(10) Uani 1.00 1 d .
C(5) C 0.8155(3) 0.3438(2) 0.3259(3) 0.0434(10) Uani 1.00 1 d .
C(6) C 0.7287(3) 0.3078(2) 0.3373(2) 0.0385(9) Uani 1.00 1 d .
C(7) C 0.4332(2) 0.1476(2) 0.1680(2) 0.0302(7) Uani 1.00 1 d .
C(8) C 0.4359(2) 0.2094(2) 0.0974(2) 0.0287(7) Uani 1.00 1 d .
C(9) C 0.5191(2) 0.2494(2) -0.0023(2) 0.0273(7) Uani 1.00 1 d .
C(10) C 0.4489(3) 0.3154(2) -0.0331(2) 0.0315(8) Uani 1.00 1 d .
C(11) C 0.3708(3) 0.3257(2) 0.0037(2) 0.0358(8) Uani 1.00 1 d .
C(12) C 0.3633(3) 0.2720(2) 0.0698(2) 0.0335(8) Uani 1.00 1 d .
C(13) C 0.5454(3) 0.0525(2) 0.2826(2) 0.0325(8) Uani 1.00 1 d .
C(14) C 0.6580(3) 0.0204(2) 0.3237(2) 0.0285(7) Uani 1.00 1 d .
C(15) C 0.8187(3) -0.0000(2) 0.3036(2) 0.0282(7) Uani 1.00 1 d .
C(16) C 0.8609(3) -0.0408(2) 0.3892(2) 0.0372(9) Uani 1.00 1 d .
C(17) C 0.7978(3) -0.0491(2) 0.4401(2) 0.0417(9) Uani 1.00 1 d .
C(18) C 0.6945(3) -0.0183(2) 0.4080(2) 0.0374(9) Uani 1.00 1 d .
C(19) C 0.6232(3) 0.2693(2) -0.1047(2) 0.0358(8) Uani 1.00 1 d .
C(20) C 0.7117(3) 0.2286(2) -0.1292(3) 0.0419(10) Uani 1.00 1 d .
C(21) C 0.6793(3) 0.1413(3) -0.1615(3) 0.0472(10) Uani 1.00 1 d .
C(22) C 0.8165(3) 0.2304(2) -0.0447(3) 0.0488(11) Uani 1.00 1 d .
C(23) C 0.7270(5) 0.2763(3) -0.2085(4) 0.0715(17) Uani 1.00 1 d .
C(24) C 0.9646(3) -0.0343(2) 0.2485(3) 0.0418(9) Uani 1.00 1 d .
C(25) C 1.0322(3) -0.0046(2) 0.1940(2) 0.0385(9) Uani 1.00 1 d .
C(26) C 1.0007(3) 0.0787(2) 0.1486(2) 0.0375(9) Uani 1.00 1 d .
C(27) C 1.0209(3) -0.0701(3) 0.1204(3) 0.0500(11) Uani 1.00 1 d .
C(28) C 1.1483(3) -0.0024(3) 0.2607(3) 0.0499(11) Uani 1.00 1 d .
H(1A) H 0.6089 0.1795 0.3605 0.043 Uiso 1.00 1 c R
H(1B) H 0.5304 0.2407 0.2871 0.043 Uiso 1.00 1 c R
H(3) H 0.8317 0.2227 0.1678 0.041 Uiso 1.00 1 c R
H(4) H 0.9119 0.3369 0.2519 0.050 Uiso 1.00 1 c R
H(5) H 0.8491 0.3897 0.3619 0.052 Uiso 1.00 1 c R
H(5N) H 0.6414 0.1896 -0.0092 0.038 Uiso 1.00 1 c R
H(6) H 0.7008 0.3287 0.3810 0.046 Uiso 1.00 1 c R
H(6N) H 0.8646 0.0565 0.2136 0.036 Uiso 1.00 1 c R
H(7A) H 0.3900 0.1691 0.2027 0.036 Uiso 1.00 1 c R
H(7B) H 0.3989 0.0968 0.1366 0.036 Uiso 1.00 1 c R
H(10) H 0.4550 0.3519 -0.0783 0.038 Uiso 1.00 1 c R
H(11) H 0.3219 0.3698 -0.0163 0.043 Uiso 1.00 1 c R
H(12) H 0.3093 0.2783 0.0953 0.040 Uiso 1.00 1 c R
H(13A) H 0.4995 0.0112 0.2401 0.039 Uiso 1.00 1 c R
H(13B) H 0.5170 0.0621 0.3322 0.039 Uiso 1.00 1 c R
H(16) H 0.9316 -0.0618 0.4106 0.045 Uiso 1.00 1 c R
H(17) H 0.8246 -0.0761 0.4979 0.050 Uiso 1.00 1 c R
H(18) H 0.6500 -0.0238 0.4432 0.045 Uiso 1.00 1 c R
H(21A) H 0.6630 0.1114 -0.1138 0.057 Uiso 1.00 1 c R
H(21B) H 0.7382 0.1142 -0.1734 0.057 Uiso 1.00 1 c R
H(21C) H 0.6160 0.1422 -0.2182 0.057 Uiso 1.00 1 c R
H(22A) H 0.8297 0.2861 -0.0200 0.059 Uiso 1.00 1 c R
H(22B) H 0.8759 0.2131 -0.0630 0.059 Uiso 1.00 1 c R
H(22C) H 0.8106 0.1933 0.0025 0.059 Uiso 1.00 1 c R
H(23A) H 0.6583 0.2809 -0.2596 0.086 Uiso 1.00 1 c R
H(23B) H 0.7781 0.2475 -0.2293 0.086 Uiso 1.00 1 c R
H(23C) H 0.7543 0.3310 -0.1871 0.086 Uiso 1.00 1 c R
H(26A) H 0.9277 0.0761 0.1032 0.045 Uiso 1.00 1 c R
H(26B) H 1.0500 0.0940 0.1178 0.045 Uiso 1.00 1 c R
H(26C) H 1.0041 0.1195 0.1955 0.045 Uiso 1.00 1 c R
H(27A) H 1.0430 -0.1232 0.1502 0.060 Uiso 1.00 1 c R
H(27B) H 1.0663 -0.0558 0.0856 0.060 Uiso 1.00 1 c R
H(27C) H 0.9463 -0.0731 0.0784 0.060 Uiso 1.00 1 c R
H(28A) H 1.1548 0.0358 0.3109 0.060 Uiso 1.00 1 c R
H(28B) H 1.1945 0.0155 0.2280 0.060 Uiso 1.00 1 c R
H(28C) H 1.1698 -0.0571 0.2861 0.060 Uiso 1.00 1 c R

loop_
_atom_site_aniso_label
_atom_site_aniso_U_11
_atom_site_aniso_U_22
_atom_site_aniso_U_33
_atom_site_aniso_U_12
_atom_site_aniso_U_13
_atom_site_aniso_U_23
Co(1) 0.0234(2) 0.0237(2) 0.0212(2) 0.00017(18) 0.00642(18) -0.00156(18)
Cl(1) 0.0373(11) 0.109(2) 0.0371(11) -0.0006(12) 0.0195(9) -0.0070(12)
O(1) 0.0566(19) 0.0376(16) 0.0470(17) 0.0155(14) 0.0248(15) 0.0160(13)
O(2) 0.064(2) 0.053(2) 0.066(2) 0.0256(17) 0.0240(19) 0.0184(17)
O(3) 0.079(6) 0.169(10) 0.090(7) -0.029(6) 0.034(5) -0.051(7)
O(4) 0.068(5) 0.153(8) 0.039(4) 0.016(5) 0.005(3) 0.025(4)
O(5) 0.112(7) 0.115(7) 0.069(5) 0.038(6) 0.055(5) 0.008(5)
O(6) 0.131(8) 0.162(9) 0.027(3) -0.102(7) 0.041(4) -0.017(4)
N(1) 0.0292(14) 0.0275(15) 0.0237(14) 0.0010(12) 0.0103(12) -0.0014(11)
N(2) 0.0291(15) 0.0205(14) 0.0301(15) -0.0019(12) 0.0033(12) -0.0002(12)
N(3) 0.0243(14) 0.0234(15) 0.0251(14) 0.0034(11) 0.0070(11) -0.0000(11)
N(4) 0.0296(14) 0.0229(14) 0.0218(13) -0.0009(11) 0.0080(12) 0.0002(11)
N(5) 0.0339(16) 0.0283(16) 0.0352(16) 0.0089(13) 0.0149(14) 0.0100(13)
N(6) 0.0301(15) 0.0293(16) 0.0303(15) 0.0047(12) 0.0096(13) 0.0060(12)
N(7) 0.0289(15) 0.0298(16) 0.0253(14) 0.0032(12) 0.0115(12) 0.0016(12)
N(8) 0.0247(14) 0.0359(18) 0.0252(14) 0.0013(12) 0.0082(12) 0.0013(13)
N(9) 0.0397(19) 0.039(2) 0.046(2) 0.0052(15) 0.0119(16) -0.0101(16)
N(10) 0.0293(15) 0.0247(15) 0.0233(15) -0.0023(12) 0.0066(12) -0.0034(11)
N(11) 0.0201(18) 0.0171(19) 0.026(2) -0.0019(14) 0.0046(15) -0.0014(15)
C(1) 0.044(2) 0.035(2) 0.0281(18) -0.0028(17) 0.0134(17) -0.0112(15)
C(2) 0.0294(17) 0.0229(17) 0.0261(16) 0.0044(14) -0.0004(14) -0.0011(13)
C(3) 0.0293(18) 0.029(2) 0.039(2) -0.0010(15) 0.0057(16) 0.0075(16)
C(4) 0.0300(19) 0.033(2) 0.050(2) -0.0041(16) -0.0007(17) 0.0075(18)
C(5) 0.044(2) 0.023(2) 0.046(2) -0.0008(17) -0.0049(19) 0.0003(17)
C(6) 0.045(2) 0.0250(19) 0.035(2) 0.0063(16) 0.0016(17) -0.0025(15)
C(7) 0.0255(17) 0.037(2) 0.0305(18) 0.0032(15) 0.0128(15) -0.0009(15)
C(8) 0.0283(17) 0.0298(19) 0.0262(17) 0.0024(14) 0.0075(14) -0.0069(14)
C(9) 0.0246(16) 0.0280(18) 0.0251(16) 0.0019(14) 0.0041(13) -0.0038(14)
C(10) 0.0305(18) 0.0284(19) 0.0304(18) 0.0029(15) 0.0047(15) -0.0013(14)
C(11) 0.0337(19) 0.0248(19) 0.042(2) 0.0066(15) 0.0056(16) -0.0061(16)
C(12) 0.0284(18) 0.035(2) 0.036(2) 0.0068(15) 0.0107(16) -0.0064(16)
C(13) 0.0355(19) 0.037(2) 0.0291(18) -0.0031(16) 0.0165(16) 0.0014(15)
C(14) 0.0349(18) 0.0229(17) 0.0259(17) -0.0021(14) 0.0089(15) -0.0014(13)
C(15) 0.0314(18) 0.0218(17) 0.0251(16) -0.0010(14) 0.0028(14) -0.0007(13)
C(16) 0.040(2) 0.037(2) 0.0281(18) 0.0035(17) 0.0045(16) 0.0035(16)
C(17) 0.054(2) 0.037(2) 0.0285(19) -0.0023(19) 0.0075(18) 0.0086(16)
C(18) 0.049(2) 0.035(2) 0.0294(19) -0.0029(18) 0.0162(18) 0.0033(16)
C(19) 0.041(2) 0.031(2) 0.037(2) 0.0019(16) 0.0153(17) 0.0066(16)
C(20) 0.049(2) 0.040(2) 0.043(2) 0.0088(19) 0.024(2) 0.0132(18)
C(21) 0.048(2) 0.060(2) 0.034(2) 0.016(2) 0.0162(19) -0.001(2)
C(22) 0.039(2) 0.047(2) 0.067(3) -0.0035(19) 0.026(2) 0.002(2)
C(23) 0.083(4) 0.077(4) 0.077(3) 0.026(3) 0.057(3) 0.038(3)
C(24) 0.039(2) 0.043(2) 0.041(2) 0.0129(18) 0.0107(18) 0.0055(18)
C(25) 0.0300(19) 0.047(2) 0.037(2) 0.0064(17) 0.0096(16) -0.0045(17)
C(26) 0.0309(19) 0.047(2) 0.036(2) -0.0009(17) 0.0141(16) -0.0031(17)
C(27) 0.041(2) 0.052(2) 0.054(2) 0.000(2) 0.013(2) -0.014(2)
C(28) 0.034(2) 0.051(2) 0.055(2) 0.0101(19) 0.005(2) -0.012(2)

loop_
_atom_type_symbol
_atom_type_description
_atom_type_scat_dispersion_real
_atom_type_scat_dispersion_imag
_atom_type_scat_source
C C 0.003 0.002
;
International Tables for Crystallography
(1992, Vol. C, Tables 4.2.6.8 and 6.1.1.4)
;
H H 0.000 0.000
;
International Tables for Crystallography
(1992, Vol. C, Table 6.1.1.4)
;
Cl Cl 0.148 0.159
;
International Tables for Crystallography
(1992, Vol. C, Tables 4.2.6.8 and 6.1.1.4)
;
Co Co 0.349 0.972
;
International Tables for Crystallography
(1992, Vol. C, Tables 4.2.6.8 and 6.1.1.4)
;
N N 0.006 0.003
;
International Tables for Crystallography
(1992, Vol. C, Tables 4.2.6.8 and 6.1.1.4)
;
O O 0.011 0.006
;
International Tables for Crystallography
(1992, Vol. C, Tables 4.2.6.8 and 6.1.1.4)
;

loop_
_geom_angle_atom_site_label_1
_geom_angle_atom_site_label_2
_geom_angle_atom_site_label_3
_geom_angle
_geom_angle_publ_flag
_geom_angle_site_symmetry_3
N(1) Co(1) N(2) 82.19(12) yes .
N(1) Co(1) N(3) 78.56(11) yes .
N(1) Co(1) N(4) 78.84(11) yes .
N(1) Co(1) N(7) 177.75(11) yes .
N(1) Co(1) N(10) 91.06(12) yes .
N(2) Co(1) N(3) 86.11(10) yes .
N(2) Co(1) N(4) 88.61(10) yes .
N(2) Co(1) N(7) 95.56(13) yes .
N(2) Co(1) N(10) 172.88(14) yes .
N(3) Co(1) N(4) 157.29(12) yes .
N(3) Co(1) N(7) 101.25(11) yes .
N(3) Co(1) N(10) 90.38(10) yes .
N(4) Co(1) N(7) 101.24(12) yes .
N(4) Co(1) N(10) 92.28(10) yes .
N(7) Co(1) N(10) 91.19(12) yes .
O(3) Cl(1) O(4) 108.2(6) yes .
O(3) Cl(1) O(5) 108.9(6) yes .
O(3) Cl(1) O(6) 111.8(6) yes .
O(4) Cl(1) O(5) 116.2(6) yes .
O(4) Cl(1) O(6) 111.2(6) yes .
O(5) Cl(1) O(6) 100.4(6) yes .
Co(1) N(1) C(1) 110.5(2) yes .
Co(1) N(1) C(7) 105.8(2) yes .
Co(1) N(1) C(13) 105.5(2) yes .
C(1) N(1) C(7) 111.1(2) yes .
C(1) N(1) C(13) 111.8(2) yes .
C(7) N(1) C(13) 111.8(2) yes .
Co(1) N(2) C(2) 114.5(2) yes .
Co(1) N(2) C(3) 127.0(2) yes .
C(2) N(2) C(3) 118.5(3) yes .
Co(1) N(3) C(8) 110.3(2) yes .
Co(1) N(3) C(9) 130.2(2) yes .
C(8) N(3) C(9) 118.3(2) yes .
Co(1) N(4) C(14) 110.0(2) yes .
Co(1) N(4) C(15) 131.6(2) yes .
C(14) N(4) C(15) 118.2(2) yes .
C(9) N(5) C(19) 128.3(3) yes .
C(15) N(6) C(24) 125.9(3) yes .
Co(1) N(7) N(8) 123.5(2) yes .
N(7) N(8) N(9) 177.5(4) yes .
Co(1) N(10) N(11) 122.1(2) yes .
N(10) N(11) N(10) 180.0(3) yes 3_655
N(1) C(1) C(2) 114.3(3) yes .
N(2) C(2) C(1) 118.4(3) yes .
N(2) C(2) C(6) 122.2(3) yes .
C(1) C(2) C(6) 119.4(3) yes .
N(2) C(3) C(4) 121.8(4) yes .
C(3) C(4) C(5) 119.8(4) yes .
C(4) C(5) C(6) 118.9(3) yes .
C(2) C(6) C(5) 118.8(4) yes .
N(1) C(7) C(8) 110.8(3) yes .
N(3) C(8) C(7) 115.0(3) yes .
N(3) C(8) C(12) 123.0(3) yes .
C(7) C(8) C(12) 122.0(3) yes .
N(3) C(9) N(5) 114.1(3) yes .
N(3) C(9) C(10) 122.1(3) yes .
N(5) C(9) C(10) 123.8(3) yes .
C(9) C(10) C(11) 118.2(3) yes .
C(10) C(11) C(12) 120.2(3) yes .
C(8) C(12) C(11) 118.2(4) yes .
N(1) C(13) C(14) 111.0(3) yes .
N(4) C(14) C(13) 115.9(3) yes .
N(4) C(14) C(18) 122.6(3) yes .
C(13) C(14) C(18) 121.5(4) yes .
N(4) C(15) N(6) 116.5(3) yes .
N(4) C(15) C(16) 122.1(4) yes .
N(6) C(15) C(16) 121.3(3) yes .
C(15) C(16) C(17) 118.5(3) yes .
C(16) C(17) C(18) 120.3(3) yes .
C(14) C(18) C(17) 118.4(4) yes .
O(1) C(19) N(5) 121.8(4) yes .
O(1) C(19) C(20) 123.7(4) yes .
N(5) C(19) C(20) 114.4(3) yes .
C(19) C(20) C(21) 109.7(3) yes .
C(19) C(20) C(22) 109.2(3) yes .
C(19) C(20) C(23) 108.7(3) yes .
C(21) C(20) C(22) 111.3(3) yes .
C(21) C(20) C(23) 108.4(4) yes .
C(22) C(20) C(23) 109.4(4) yes .
O(2) C(24) N(6) 120.3(4) yes .
O(2) C(24) C(25) 121.0(4) yes .
N(6) C(24) C(25) 118.7(3) yes .
C(24) C(25) C(26) 115.0(3) yes .
C(24) C(25) C(27) 105.9(3) yes .
C(24) C(25) C(28) 107.0(3) yes .
C(26) C(25) C(27) 110.0(3) yes .
C(26) C(25) C(28) 109.8(3) yes .
C(27) C(25) C(28) 109.0(3) yes .
C(9) N(5) H(5N) 115.8 no .
C(19) N(5) H(5N) 115.8 no .
C(15) N(6) H(6N) 117.0 no .
C(24) N(6) H(6N) 117.0 no .
N(1) C(1) H(1A) 108.7 no .
N(1) C(1) H(1B) 108.7 no .
C(2) C(1) H(1A) 108.7 no .
C(2) C(1) H(1B) 108.7 no .
H(1A) C(1) H(1B) 107.6 no .
N(2) C(3) H(3) 119.1 no .
C(4) C(3) H(3) 119.1 no .
C(3) C(4) H(4) 120.1 no .
C(5) C(4) H(4) 120.1 no .
C(4) C(5) H(5) 120.5 no .
C(6) C(5) H(5) 120.5 no .
C(2) C(6) H(6) 120.6 no .
C(5) C(6) H(6) 120.6 no .
N(1) C(7) H(7A) 109.5 no .
N(1) C(7) H(7B) 109.5 no .
C(8) C(7) H(7A) 109.5 no .
C(8) C(7) H(7B) 109.5 no .
H(7A) C(7) H(7B) 108.1 no .
C(9) C(10) H(10) 120.9 no .
C(11) C(10) H(10) 120.9 no .
C(10) C(11) H(11) 119.9 no .
C(12) C(11) H(11) 119.9 no .
C(8) C(12) H(12) 120.9 no .
C(11) C(12) H(12) 120.9 no .
N(1) C(13) H(13A) 109.4 no .
N(1) C(13) H(13B) 109.4 no .
C(14) C(13) H(13A) 109.4 no .
C(14) C(13) H(13B) 109.4 no .
H(13A) C(13) H(13B) 108.0 no .
C(15) C(16) H(16) 120.7 no .
C(17) C(16) H(16) 120.7 no .
C(16) C(17) H(17) 119.9 no .
C(18) C(17) H(17) 119.9 no .
C(14) C(18) H(18) 120.8 no .
C(17) C(18) H(18) 120.8 no .
C(20) C(21) H(21A) 109.5 no .
C(20) C(21) H(21B) 109.5 no .
C(20) C(21) H(21C) 109.5 no .
H(21A) C(21) H(21B) 109.5 no .
H(21A) C(21) H(21C) 109.5 no .
H(21B) C(21) H(21C) 109.5 no .
C(20) C(22) H(22A) 109.5 no .
C(20) C(22) H(22B) 109.5 no .
C(20) C(22) H(22C) 109.5 no .
H(22A) C(22) H(22B) 109.5 no .
H(22A) C(22) H(22C) 109.5 no .
H(22B) C(22) H(22C) 109.5 no .
C(20) C(23) H(23A) 109.5 no .
C(20) C(23) H(23B) 109.5 no .
C(20) C(23) H(23C) 109.5 no .
H(23A) C(23) H(23B) 109.5 no .
H(23A) C(23) H(23C) 109.5 no .
H(23B) C(23) H(23C) 109.5 no .
C(25) C(26) H(26A) 109.5 no .
C(25) C(26) H(26B) 109.5 no .
C(25) C(26) H(26C) 109.5 no .
H(26A) C(26) H(26B) 109.5 no .
H(26A) C(26) H(26C) 109.5 no .
H(26B) C(26) H(26C) 109.5 no .
C(25) C(27) H(27A) 109.5 no .
C(25) C(27) H(27B) 109.5 no .
C(25) C(27) H(27C) 109.5 no .
H(27A) C(27) H(27B) 109.5 no .
H(27A) C(27) H(27C) 109.5 no .
H(27B) C(27) H(27C) 109.5 no .
C(25) C(28) H(28A) 109.5 no .
C(25) C(28) H(28B) 109.5 no .
C(25) C(28) H(28C) 109.5 no .
H(28A) C(28) H(28B) 109.5 no .
H(28A) C(28) H(28C) 109.5 no .
H(28B) C(28) H(28C) 109.5 no .

loop_
_geom_bond_atom_site_label_1
_geom_bond_atom_site_label_2
_geom_bond_distance
_geom_bond_publ_flag
Co(1) N(1) 2.119(3) yes
Co(1) N(2) 2.106(2) yes
Co(1) N(3) 2.246(2) yes
Co(1) N(4) 2.229(2) yes
Co(1) N(7) 2.026(3) yes
Co(1) N(10) 2.153(2) yes
Cl(1) O(3) 1.439(12) yes
Cl(1) O(4) 1.373(10) yes
Cl(1) O(5) 1.276(12) yes
Cl(1) O(6) 1.290(7) yes
O(1) C(19) 1.221(4) yes
O(2) C(24) 1.235(5) yes
N(1) C(1) 1.502(4) yes
N(1) C(7) 1.472(4) yes
N(1) C(13) 1.473(5) yes
N(2) C(2) 1.344(5) yes
N(2) C(3) 1.340(5) yes
N(3) C(8) 1.349(5) yes
N(3) C(9) 1.344(4) yes
N(4) C(14) 1.361(5) yes
N(4) C(15) 1.337(4) yes
N(5) C(9) 1.395(5) yes
N(5) C(19) 1.375(6) yes
N(6) C(15) 1.393(5) yes
N(6) C(24) 1.380(5) yes
N(7) N(8) 1.218(4) yes
N(8) N(9) 1.154(5) yes
N(10) N(11) 1.177(2) yes
C(1) C(2) 1.512(6) yes
C(2) C(6) 1.390(5) yes
C(3) C(4) 1.377(5) yes
C(4) C(5) 1.373(7) yes
C(5) C(6) 1.374(6) yes
C(7) C(8) 1.506(5) yes
C(8) C(12) 1.372(5) yes
C(9) C(10) 1.400(5) yes
C(10) C(11) 1.375(6) yes
C(11) C(12) 1.387(6) yes
C(13) C(14) 1.506(5) yes
C(14) C(18) 1.380(5) yes
C(15) C(16) 1.414(5) yes
C(16) C(17) 1.361(7) yes
C(17) C(18) 1.388(6) yes
C(19) C(20) 1.527(7) yes
C(20) C(21) 1.526(6) yes
C(20) C(22) 1.541(5) yes
C(20) C(23) 1.537(8) yes
C(24) C(25) 1.529(7) yes
C(25) C(26) 1.525(5) yes
C(25) C(27) 1.539(6) yes
C(25) C(28) 1.530(5) yes
C(1) H(1A) 0.990 no
C(1) H(1B) 0.990 no
C(3) H(3) 0.950 no
C(4) H(4) 0.950 no
C(5) H(5) 0.950 no
C(6) H(6) 0.950 no
C(7) H(7A) 0.990 no
C(7) H(7B) 0.990 no
C(10) H(10) 0.950 no
C(11) H(11) 0.950 no
C(12) H(12) 0.950 no
C(13) H(13A) 0.990 no
C(13) H(13B) 0.990 no
C(16) H(16) 0.950 no
C(17) H(17) 0.950 no
C(18) H(18) 0.950 no
C(21) H(21A) 0.980 no
C(21) H(21B) 0.980 no
C(22) H(22A) 0.980 no
C(22) H(22B) 0.980 no
C(23) H(23A) 0.980 no
C(23) H(23B) 0.980 no
C(26) H(26A) 0.980 no
C(26) H(26B) 0.980 no
C(27) H(27A) 0.980 no
C(27) H(27B) 0.980 no
C(28) H(28A) 0.980 no
C(28) H(28B) 0.980 no

loop_
_geom_contact_atom_site_label_1
_geom_contact_atom_site_label_2
_geom_contact_distance
_geom_contact_site_symmetry_2
Cl(1) O(3) 3.117(11) 3_765
Cl(1) O(6) 3.137(11) 3_765
O(1) C(17) 3.566(4) 2_655
O(1) C(26) 3.391(5) 4_454
O(1) C(28) 3.485(6) 4_454
O(2) C(1) 3.554(5) 2_645
O(2) C(2) 3.367(4) 2_645
O(2) C(6) 3.212(5) 2_645
O(2) C(8) 3.552(4) 2_645
O(2) C(11) 3.325(5) 2_645
O(2) C(12) 3.181(4) 2_645
O(3) Cl(1) 3.117(11) 3_765
O(3) O(3) 3.170(13) 3_765
O(3) O(6) 2.158(15) 3_765
O(3) C(13) 3.454(14) 2_655
O(3) C(28) 3.394(10) 2_755
O(4) C(18) 3.372(11) 2_655
O(4) C(21) 3.491(8) 4_555
O(4) C(22) 3.522(9) .
O(5) C(1) 3.541(11) 4_554
O(5) C(11) 3.569(13) 1_655
O(5) C(12) 3.436(11) 1_655
O(5) C(18) 3.506(12) 4_554
O(6) Cl(1) 3.137(11) 3_765
O(6) O(3) 2.158(15) 3_765
O(6) O(6) 3.081(14) 3_765
O(6) C(13) 3.426(10) 4_554
O(6) C(22) 3.593(12) .
N(4) C(5) 3.368(4) 2_645
N(9) C(6) 3.511(5) 2_645
N(10) C(5) 3.388(4) 2_645
C(1) O(2) 3.554(5) 2_655
C(1) O(5) 3.541(11) 4_455
C(2) O(2) 3.367(4) 2_655
C(5) N(4) 3.368(4) 2_655
C(5) N(10) 3.388(4) 2_655
C(5) C(9) 3.418(4) 4_555
C(5) C(10) 3.462(5) 4_555
C(5) C(15) 3.352(5) 2_655
C(6) O(2) 3.212(5) 2_655
C(6) N(9) 3.511(5) 2_655
C(6) C(10) 3.546(5) 4_555
C(6) C(11) 3.402(5) 4_555
C(6) C(24) 3.564(5) 2_655
C(8) O(2) 3.552(4) 2_655
C(9) C(5) 3.418(4) 4_454
C(10) C(5) 3.462(5) 4_454
C(10) C(6) 3.546(5) 4_454
C(11) O(2) 3.325(5) 2_655
C(11) O(5) 3.569(13) 1_455
C(11) C(6) 3.402(5) 4_454
C(12) O(2) 3.181(4) 2_655
C(12) O(5) 3.436(11) 1_455
C(13) O(3) 3.454(14) 2_645
C(13) O(6) 3.426(10) 4_455
C(15) C(5) 3.352(5) 2_645
C(17) O(1) 3.566(4) 2_645
C(18) O(4) 3.372(11) 2_645
C(18) O(5) 3.506(12) 4_455
C(21) O(4) 3.491(8) 4_454
C(22) O(4) 3.522(9) .
C(22) O(6) 3.593(12) .
C(24) C(6) 3.564(5) 2_645
C(26) O(1) 3.391(5) 4_555
C(28) O(1) 3.485(6) 4_555
C(28) O(3) 3.394(10) 2_745
Co(1) H(5) 3.579 2_645
Co(1) H(5N) 2.847 .
Co(1) H(6N) 3.005 .
Cl(1) H(1A) 3.534 4_554
Cl(1) H(13B) 3.559 2_655
Cl(1) H(13B) 3.291 4_554
Cl(1) H(18) 3.012 2_655
Cl(1) H(18) 3.200 4_554
Cl(1) H(21C) 3.497 4_555
Cl(1) H(22A) 3.315 .
O(1) H(4) 3.550 4_454
O(1) H(5N) 3.018 .
O(1) H(6N) 3.456 4_454
O(1) H(17) 2.632 2_655
O(1) H(21C) 3.427 .
O(1) H(23C) 2.719 .
O(1) H(26C) 2.502 4_454
O(1) H(28A) 2.635 4_454
O(2) H(1B) 2.856 2_645
O(2) H(6) 3.145 2_645
O(2) H(6N) 3.030 .
O(2) H(11) 3.576 2_645
O(2) H(12) 3.357 2_645
O(2) H(27C) 3.189 .
O(2) H(28C) 2.611 .
O(3) H(13A) 3.390 2_655
O(3) H(13B) 2.681 2_655
O(3) H(18) 3.159 2_655
O(3) H(18) 2.756 4_554
O(3) H(21C) 3.479 4_555
O(3) H(28A) 3.285 2_755
O(3) H(28B) 3.257 2_755
O(3) H(28C) 3.074 2_755
O(4) H(4) 3.038 .
O(4) H(13A) 3.499 2_655
O(4) H(13B) 3.531 2_655
O(4) H(18) 2.803 2_655
O(4) H(21C) 2.572 4_555
O(4) H(22A) 2.798 .
O(4) H(22B) 3.541 .
O(4) H(23A) 3.227 4_555
O(5) H(1A) 2.574 4_554
O(5) H(11) 3.025 1_655
O(5) H(12) 2.764 1_655
O(5) H(13B) 3.055 4_554
O(5) H(18) 3.045 4_554
O(5) H(28C) 3.570 2_755
O(6) H(1A) 3.246 4_554
O(6) H(13B) 2.444 4_554
O(6) H(18) 2.729 2_655
O(6) H(18) 3.138 4_554
O(6) H(22A) 2.863 .
O(6) H(22B) 3.463 .
O(6) H(23C) 3.339 .
N(2) H(5N) 3.382 .
N(2) H(6N) 3.196 .
N(3) H(5) 3.434 4_454
N(3) H(5N) 2.369 .
N(4) H(4) 3.577 2_645
N(4) H(5) 3.016 2_645
N(4) H(6N) 2.464 .
N(4) H(11) 3.496 4_555
N(5) H(4) 3.541 4_454
N(5) H(5N) 0.880 .
N(5) H(17) 3.305 2_655
N(5) H(21C) 3.270 .
N(5) H(22C) 2.740 .
N(6) H(5) 3.574 2_645
N(6) H(6) 3.593 2_645
N(6) H(6N) 0.880 .
N(6) H(10) 3.332 4_555
N(6) H(26C) 2.739 .
N(6) H(27C) 3.411 .
N(7) H(5N) 2.122 .
N(7) H(6N) 2.381 .
N(7) H(22C) 2.495 .
N(7) H(26C) 3.563 .
N(8) H(5) 3.145 2_645
N(8) H(5N) 2.938 .
N(8) H(6) 3.461 2_645
N(8) H(6N) 2.733 .
N(8) H(22C) 3.060 .
N(8) H(27C) 3.143 .
N(9) H(5) 3.064 2_645
N(9) H(6) 2.805 2_645
N(9) H(6N) 3.448 .
N(9) H(27C) 2.634 .
N(10) H(5) 2.476 2_645
N(11) H(5) 2.975 2_645
N(11) H(5) 2.975 4_454
C(2) H(11) 3.500 4_555
C(3) H(5N) 3.461 .
C(3) H(6N) 3.183 .
C(3) H(10) 3.545 4_555
C(3) H(22C) 3.392 .
C(3) H(26C) 3.453 .
C(4) H(10) 3.588 4_555
C(4) H(21C) 3.511 4_555
C(7) H(23B) 3.501 4_455
C(9) H(5) 3.375 4_454
C(9) H(5N) 1.947 .
C(9) H(16) 3.371 2_655
C(9) H(17) 3.532 2_655
C(10) H(5N) 3.219 .
C(10) H(16) 2.839 2_655
C(10) H(17) 3.390 2_655
C(11) H(1A) 3.417 4_454
C(11) H(6) 3.480 4_454
C(11) H(16) 3.107 2_655
C(12) H(6) 3.391 4_454
C(14) H(4) 3.241 2_645
C(14) H(5) 3.574 2_645
C(14) H(11) 3.214 4_555
C(15) H(5) 3.285 2_645
C(15) H(6N) 1.957 .
C(15) H(10) 3.192 4_555
C(15) H(11) 3.515 4_555
C(16) H(6N) 3.183 .
C(16) H(10) 3.553 2_645
C(16) H(10) 3.310 4_555
C(16) H(11) 3.293 4_555
C(17) H(11) 3.005 4_555
C(18) H(4) 3.362 2_645
C(18) H(11) 2.962 4_555
C(19) H(4) 3.390 4_454
C(19) H(5N) 1.929 .
C(19) H(17) 2.972 2_655
C(19) H(21C) 2.711 .
C(19) H(22C) 2.762 .
C(19) H(23C) 2.720 .
C(19) H(26C) 3.460 4_454
C(19) H(28A) 3.537 4_454
C(20) H(5N) 2.465 .
C(20) H(21C) 2.071 .
C(20) H(22C) 2.084 .
C(20) H(23C) 2.080 .
C(21) H(4) 3.366 4_454
C(21) H(5N) 2.720 .
C(21) H(21C) 0.980 .
C(21) H(22C) 2.667 .
C(21) H(23C) 3.335 .
C(21) H(27B) 3.478 3_755
C(21) H(28B) 3.435 3_755
C(21) H(28C) 3.551 3_755
C(22) H(5N) 2.687 .
C(22) H(21C) 3.374 .
C(22) H(22C) 0.980 .
C(22) H(23C) 2.645 .
C(22) H(27A) 3.404 3_755
C(22) H(27B) 3.433 3_755
C(23) H(7A) 3.113 4_554
C(23) H(21C) 2.628 .
C(23) H(22C) 3.356 .
C(23) H(23C) 0.980 .
C(23) H(26B) 3.583 4_454
C(23) H(26C) 3.295 4_454
C(23) H(28A) 3.273 4_454
C(23) H(28B) 3.535 4_454
C(24) H(6) 3.286 2_645
C(24) H(6N) 1.945 .
C(24) H(26C) 2.763 .
C(24) H(27C) 2.650 .
C(24) H(28C) 2.627 .
C(25) H(6N) 2.578 .
C(25) H(26C) 2.070 .
C(25) H(27C) 2.081 .
C(25) H(28C) 2.073 .
C(26) H(6N) 2.415 .
C(26) H(22C) 3.320 .
C(26) H(23A) 3.102 4_555
C(26) H(26C) 0.980 .
C(26) H(27B) 3.450 3_755
C(26) H(27C) 2.708 .
C(26) H(28C) 3.344 .
C(27) H(1B) 3.589 2_645
C(27) H(6) 3.400 2_645
C(27) H(21B) 3.119 3_755
C(27) H(22B) 3.017 3_755
C(27) H(26B) 3.506 3_755
C(27) H(26C) 3.356 .
C(27) H(27C) 0.980 .
C(27) H(28C) 2.643 .
C(28) H(21B) 3.005 3_755
C(28) H(23C) 3.120 4_555
C(28) H(26C) 2.710 .
C(28) H(27C) 3.346 .
C(28) H(28C) 0.980 .
H(1A) Cl(1) 3.534 4_455
H(1A) O(5) 2.574 4_455
H(1A) O(6) 3.246 4_455
H(1A) C(11) 3.417 4_555
H(1A) H(11) 2.923 4_555
H(1B) O(2) 2.856 2_655
H(1B) C(27) 3.589 2_655
H(1B) H(23B) 3.308 4_455
H(1B) H(27A) 2.756 2_655
H(3) H(5N) 3.056 .
H(3) H(6N) 2.808 .
H(3) H(22C) 2.535 .
H(3) H(26C) 2.770 .
H(4) O(1) 3.550 4_555
H(4) O(4) 3.038 .
H(4) N(4) 3.577 2_655
H(4) N(5) 3.541 4_555
H(4) C(14) 3.241 2_655
H(4) C(18) 3.362 2_655
H(4) C(19) 3.390 4_555
H(4) C(21) 3.366 4_555
H(4) H(13A) 3.078 2_655
H(4) H(21A) 3.371 4_555
H(4) H(21C) 2.629 4_555
H(5) Co(1) 3.579 2_655
H(5) N(3) 3.434 4_555
H(5) N(4) 3.016 2_655
H(5) N(6) 3.574 2_655
H(5) N(8) 3.145 2_655
H(5) N(9) 3.064 2_655
H(5) N(10) 2.476 2_655
H(5) N(11) 2.975 2_655
H(5) C(9) 3.375 4_555
H(5) C(14) 3.574 2_655
H(5) C(15) 3.285 2_655
H(5) H(13A) 3.599 2_655
H(5N) Co(1) 2.847 .
H(5N) O(1) 3.018 .
H(5N) N(2) 3.382 .
H(5N) N(3) 2.369 .
H(5N) N(5) 0.880 .
H(5N) N(7) 2.122 .
H(5N) N(8) 2.938 .
H(5N) C(3) 3.461 .
H(5N) C(9) 1.947 .
H(5N) C(10) 3.219 .
H(5N) C(19) 1.929 .
H(5N) C(20) 2.465 .
H(5N) C(21) 2.720 .
H(5N) C(22) 2.687 .
H(5N) H(3) 3.056 .
H(5N) H(10) 3.541 .
H(5N) H(21A) 2.174 .
H(5N) H(21B) 3.488 .
H(5N) H(21C) 3.245 .
H(5N) H(22A) 3.036 .
H(5N) H(22B) 3.558 .
H(5N) H(22C) 2.212 .
H(6) O(2) 3.145 2_655
H(6) N(6) 3.593 2_655
H(6) N(8) 3.461 2_655
H(6) N(9) 2.805 2_655
H(6) C(11) 3.480 4_555
H(6) C(12) 3.391 4_555
H(6) C(24) 3.286 2_655
H(6) C(27) 3.400 2_655
H(6) H(12) 3.583 4_555
H(6) H(27A) 3.227 2_655
H(6) H(27C) 2.791 2_655
H(6N) Co(1) 3.005 .
H(6N) O(1) 3.456 4_555
H(6N) O(2) 3.030 .
H(6N) N(2) 3.196 .
H(6N) N(4) 2.464 .
H(6N) N(6) 0.880 .
H(6N) N(7) 2.381 .
H(6N) N(8) 2.733 .
H(6N) N(9) 3.448 .
H(6N) C(3) 3.183 .
H(6N) C(15) 1.957 .
H(6N) C(16) 3.183 .
H(6N) C(24) 1.945 .
H(6N) C(25) 2.578 .
H(6N) C(26) 2.415 .
H(6N) H(3) 2.808 .
H(6N) H(10) 3.378 4_555
H(6N) H(16) 3.465 .
H(6N) H(26A) 2.199 .
H(6N) H(26B) 3.389 .
H(6N) H(26C) 2.244 .
H(6N) H(27C) 3.437 .
H(7A) C(23) 3.113 4_455
H(7A) H(23A) 3.465 4_455
H(7A) H(23B) 2.529 4_455
H(7A) H(23C) 2.921 4_455
H(10) N(6) 3.332 4_454
H(10) C(3) 3.545 4_454
H(10) C(4) 3.588 4_454
H(10) C(15) 3.192 4_454
H(10) C(16) 3.553 2_655
H(10) C(16) 3.310 4_454
H(10) H(5N) 3.541 .
H(10) H(6N) 3.378 4_454
H(10) H(16) 2.876 2_655
H(10) H(16) 3.451 4_454
H(10) H(17) 3.005 2_655
H(11) O(2) 3.576 2_655
H(11) O(5) 3.025 1_455
H(11) N(4) 3.496 4_454
H(11) C(2) 3.500 4_454
H(11) C(14) 3.214 4_454
H(11) C(15) 3.515 4_454
H(11) C(16) 3.293 4_454
H(11) C(17) 3.005 4_454
H(11) C(18) 2.962 4_454
H(11) H(1A) 2.923 4_454
H(11) H(16) 3.313 2_655
H(11) H(17) 3.385 4_454
H(11) H(18) 3.321 4_454
H(12) O(2) 3.357 2_655
H(12) O(5) 2.764 1_455
H(12) H(6) 3.583 4_454
H(12) H(23B) 2.943 4_455
H(12) H(28C) 3.224 2_655
H(13A) O(3) 3.390 2_645
H(13A) O(4) 3.499 2_645
H(13A) H(4) 3.078 2_645
H(13A) H(5) 3.599 2_645
H(13A) H(21C) 2.908 3_655
H(13B) Cl(1) 3.559 2_645
H(13B) Cl(1) 3.291 4_455
H(13B) O(3) 2.681 2_645
H(13B) O(4) 3.531 2_645
H(13B) O(5) 3.055 4_455
H(13B) O(6) 2.444 4_455
H(16) C(9) 3.371 2_645
H(16) C(10) 2.839 2_645
H(16) C(11) 3.107 2_645
H(16) H(6N) 3.465 .
H(16) H(10) 2.876 2_645
H(16) H(10) 3.451 4_555
H(16) H(11) 3.313 2_645
H(16) H(16) 3.397 3_756
H(17) O(1) 2.632 2_645
H(17) N(5) 3.305 2_645
H(17) C(9) 3.532 2_645
H(17) C(10) 3.390 2_645
H(17) C(19) 2.972 2_645
H(17) H(10) 3.005 2_645
H(17) H(11) 3.385 4_555
H(17) H(22A) 3.166 2_645
H(17) H(28A) 2.968 3_756
H(18) Cl(1) 3.012 2_645
H(18) Cl(1) 3.200 4_455
H(18) O(3) 3.159 2_645
H(18) O(3) 2.756 4_455
H(18) O(4) 2.803 2_645
H(18) O(5) 3.045 4_455
H(18) O(6) 2.729 2_645
H(18) O(6) 3.138 4_455
H(18) H(11) 3.321 4_555
H(18) H(22A) 3.313 2_645
H(21A) H(4) 3.371 4_454
H(21A) H(5N) 2.174 .
H(21A) H(21C) 1.600 .
H(21A) H(22C) 2.533 .
H(21B) C(27) 3.119 3_755
H(21B) C(28) 3.005 3_755
H(21B) H(5N) 3.488 .
H(21B) H(21C) 1.600 .
H(21B) H(22C) 2.867 .
H(21B) H(23C) 3.569 .
H(21B) H(27A) 2.831 3_755
H(21B) H(27B) 2.661 3_755
H(21B) H(28B) 2.571 3_755
H(21B) H(28C) 2.656 3_755
H(21C) Cl(1) 3.497 4_454
H(21C) O(1) 3.427 .
H(21C) O(3) 3.479 4_454
H(21C) O(4) 2.572 4_454
H(21C) N(5) 3.270 .
H(21C) C(4) 3.511 4_454
H(21C) C(19) 2.711 .
H(21C) C(20) 2.071 .
H(21C) C(21) 0.980 .
H(21C) C(22) 3.374 .
H(21C) C(23) 2.628 .
H(21C) H(4) 2.629 4_454
H(21C) H(5N) 3.245 .
H(21C) H(13A) 2.908 3_655
H(21C) H(21A) 1.600 .
H(21C) H(21B) 1.600 .
H(21C) H(22C) 3.587 .
H(21C) H(23A) 2.483 .
H(21C) H(23B) 2.830 .
H(21C) H(23C) 3.549 .
H(22A) Cl(1) 3.315 .
H(22A) O(4) 2.798 .
H(22A) O(6) 2.863 .
H(22A) H(5N) 3.036 .
H(22A) H(17) 3.166 2_655
H(22A) H(18) 3.313 2_655
H(22A) H(22C) 1.600 .
H(22A) H(23C) 2.538 .
H(22B) O(4) 3.541 .
H(22B) O(6) 3.463 .
H(22B) C(27) 3.017 3_755
H(22B) H(5N) 3.558 .
H(22B) H(22C) 1.600 .
H(22B) H(23C) 2.803 .
H(22B) H(27A) 2.505 3_755
H(22B) H(27B) 2.750 3_755
H(22B) H(27C) 3.381 3_755
H(22C) N(5) 2.740 .
H(22C) N(7) 2.495 .
H(22C) N(8) 3.060 .
H(22C) C(3) 3.392 .
H(22C) C(19) 2.762 .
H(22C) C(20) 2.084 .
H(22C) C(21) 2.667 .
H(22C) C(22) 0.980 .
H(22C) C(23) 3.356 .
H(22C) C(26) 3.320 .
H(22C) H(3) 2.535 .
H(22C) H(5N) 2.212 .
H(22C) H(21A) 2.533 .
H(22C) H(21B) 2.867 .
H(22C) H(21C) 3.587 .
H(22C) H(22A) 1.600 .
H(22C) H(22B) 1.600 .
H(22C) H(23B) 3.591 .
H(22C) H(23C) 3.575 .
H(22C) H(26A) 2.615 .
H(22C) H(26B) 3.468 .
H(22C) H(26C) 3.408 .
H(22C) H(27B) 3.366 3_755
H(23A) O(4) 3.227 4_454
H(23A) C(26) 3.102 4_454
H(23A) H(7A) 3.465 4_554
H(23A) H(21C) 2.483 .
H(23A) H(23C) 1.600 .
H(23A) H(26B) 2.820 4_454
H(23A) H(26C) 2.526 4_454
H(23A) H(28A) 3.204 4_454
H(23A) H(28B) 3.387 4_454
H(23B) C(7) 3.501 4_554
H(23B) H(1B) 3.308 4_554
H(23B) H(7A) 2.529 4_554
H(23B) H(12) 2.943 4_554
H(23B) H(21C) 2.830 .
H(23B) H(22C) 3.591 .
H(23B) H(23C) 1.600 .
H(23B) H(27A) 3.049 3_755
H(23B) H(28C) 3.383 3_755
H(23C) O(1) 2.719 .
H(23C) O(6) 3.339 .
H(23C) C(19) 2.720 .
H(23C) C(20) 2.080 .
H(23C) C(21) 3.335 .
H(23C) C(22) 2.645 .
H(23C) C(23) 0.980 .
H(23C) C(28) 3.120 4_454
H(23C) H(7A) 2.921 4_554
H(23C) H(21B) 3.569 .
H(23C) H(21C) 3.549 .
H(23C) H(22A) 2.538 .
H(23C) H(22B) 2.803 .
H(23C) H(22C) 3.575 .
H(23C) H(23A) 1.600 .
H(23C) H(23B) 1.600 .
H(23C) H(26B) 3.500 4_454
H(23C) H(26C) 3.292 4_454
H(23C) H(28A) 2.552 4_454
H(23C) H(28B) 2.820 4_454
H(26A) H(6N) 2.199 .
H(26A) H(22C) 2.615 .
H(26A) H(26C) 1.600 .
H(26A) H(27B) 2.991 3_755
H(26A) H(27C) 2.501 .
H(26B) C(23) 3.583 4_555
H(26B) C(27) 3.506 3_755
H(26B) H(6N) 3.389 .
H(26B) H(22C) 3.468 .
H(26B) H(23A) 2.820 4_555
H(26B) H(23C) 3.500 4_555
H(26B) H(26C) 1.600 .
H(26B) H(27B) 3.050 3_755
H(26B) H(27C) 3.031 .
H(26B) H(27C) 3.097 3_755
H(26B) H(28C) 3.543 .
H(26C) O(1) 2.502 4_555
H(26C) N(6) 2.739 .
H(26C) N(7) 3.563 .
H(26C) C(3) 3.453 .
H(26C) C(19) 3.460 4_555
H(26C) C(23) 3.295 4_555
H(26C) C(24) 2.763 .
H(26C) C(25) 2.070 .
H(26C) C(26) 0.980 .
H(26C) C(27) 3.356 .
H(26C) C(28) 2.710 .
H(26C) H(3) 2.770 .
H(26C) H(6N) 2.244 .
H(26C) H(22C) 3.408 .
H(26C) H(23A) 2.526 4_555
H(26C) H(23C) 3.292 4_555
H(26C) H(26A) 1.600 .
H(26C) H(26B) 1.600 .
H(26C) H(27B) 3.594 .
H(26C) H(27C) 3.587 .
H(26C) H(28A) 2.565 .
H(26C) H(28B) 2.959 .
H(27A) C(22) 3.404 3_755
H(27A) H(1B) 2.756 2_645
H(27A) H(6) 3.227 2_645
H(27A) H(21B) 2.831 3_755
H(27A) H(22B) 2.505 3_755
H(27A) H(23B) 3.049 3_755
H(27A) H(27C) 1.600 .
H(27A) H(28C) 2.440 .
H(27B) C(21) 3.478 3_755
H(27B) C(22) 3.433 3_755
H(27B) C(26) 3.450 3_755
H(27B) H(21B) 2.661 3_755
H(27B) H(22B) 2.750 3_755
H(27B) H(22C) 3.366 3_755
H(27B) H(26A) 2.991 3_755
H(27B) H(26B) 3.050 3_755
H(27B) H(26C) 3.594 .
H(27B) H(27B) 3.193 3_755
H(27B) H(27C) 1.600 .
H(27B) H(27C) 3.272 3_755
H(27B) H(28C) 2.927 .
H(27C) O(2) 3.189 .
H(27C) N(6) 3.411 .
H(27C) N(8) 3.143 .
H(27C) N(9) 2.634 .
H(27C) C(24) 2.650 .
H(27C) C(25) 2.081 .
H(27C) C(26) 2.708 .
H(27C) C(27) 0.980 .
H(27C) C(28) 3.346 .
H(27C) H(6) 2.791 2_645
H(27C) H(6N) 3.437 .
H(27C) H(22B) 3.381 3_755
H(27C) H(26A) 2.501 .
H(27C) H(26B) 3.031 .
H(27C) H(26B) 3.097 3_755
H(27C) H(26C) 3.587 .
H(27C) H(27A) 1.600 .
H(27C) H(27B) 1.600 .
H(27C) H(27B) 3.272 3_755
H(27C) H(28C) 3.540 .
H(28A) O(1) 2.635 4_555
H(28A) O(3) 3.285 2_745
H(28A) C(19) 3.537 4_555
H(28A) C(23) 3.273 4_555
H(28A) H(17) 2.968 3_756
H(28A) H(23A) 3.204 4_555
H(28A) H(23C) 2.552 4_555
H(28A) H(26C) 2.565 .
H(28A) H(28C) 1.600 .
H(28B) O(3) 3.257 2_745
H(28B) C(21) 3.435 3_755
H(28B) C(23) 3.535 4_555
H(28B) H(21B) 2.571 3_755
H(28B) H(23A) 3.387 4_555
H(28B) H(23C) 2.820 4_555
H(28B) H(26C) 2.959 .
H(28B) H(28C) 1.600 .
H(28C) O(2) 2.611 .
H(28C) O(3) 3.074 2_745
H(28C) O(5) 3.570 2_745
H(28C) C(21) 3.551 3_755
H(28C) C(24) 2.627 .
H(28C) C(25) 2.073 .
H(28C) C(26) 3.344 .
H(28C) C(27) 2.643 .
H(28C) C(28) 0.980 .
H(28C) H(12) 3.224 2_645
H(28C) H(21B) 2.656 3_755
H(28C) H(23B) 3.383 3_755
H(28C) H(26B) 3.543 .
H(28C) H(27A) 2.440 .
H(28C) H(27B) 2.927 .
H(28C) H(27C) 3.540 .
H(28C) H(28A) 1.600 .
H(28C) H(28B) 1.600 .

loop_
_geom_torsion_atom_site_label_1
_geom_torsion_atom_site_label_2
_geom_torsion_atom_site_label_3
_geom_torsion_atom_site_label_4
_geom_torsion
N(1) Co(1) N(2) C(2) 0.4(2)
N(1) Co(1) N(2) C(3) -178.8(2)
N(2) Co(1) N(1) C(1) -1.8(2)
N(2) Co(1) N(1) C(7) 118.5(2)
N(2) Co(1) N(1) C(13) -122.9(2)
N(1) Co(1) N(3) C(8) -10.4(2)
N(1) Co(1) N(3) C(9) 156.7(2)
N(3) Co(1) N(1) C(1) -89.4(2)
N(3) Co(1) N(1) C(7) 30.9(2)
N(3) Co(1) N(1) C(13) 149.6(2)
N(1) Co(1) N(4) C(14) 14.5(2)
N(1) Co(1) N(4) C(15) -159.3(3)
N(4) Co(1) N(1) C(1) 88.3(2)
N(4) Co(1) N(1) C(7) -151.4(2)
N(4) Co(1) N(1) C(13) -32.73(19)
N(1) Co(1) N(10) N(11) 135.4(2)
N(10) Co(1) N(1) C(1) -179.6(2)
N(10) Co(1) N(1) C(7) -59.3(2)
N(10) Co(1) N(1) C(13) 59.39(19)
N(2) Co(1) N(3) C(8) -93.2(2)
N(2) Co(1) N(3) C(9) 73.9(2)
N(3) Co(1) N(2) C(2) 79.3(2)
N(3) Co(1) N(2) C(3) -99.8(2)
N(2) Co(1) N(4) C(14) 96.8(2)
N(2) Co(1) N(4) C(15) -77.0(3)
N(4) Co(1) N(2) C(2) -78.6(2)
N(4) Co(1) N(2) C(3) 102.3(2)
N(2) Co(1) N(7) N(8) 157.1(2)
N(7) Co(1) N(2) C(2) -179.7(2)
N(7) Co(1) N(2) C(3) 1.1(2)
N(3) Co(1) N(4) C(14) 20.4(3)
N(3) Co(1) N(4) C(15) -153.5(2)
N(4) Co(1) N(3) C(8) -16.2(3)
N(4) Co(1) N(3) C(9) 150.9(2)
N(3) Co(1) N(7) N(8) -115.8(2)
N(7) Co(1) N(3) C(8) 171.9(2)
N(7) Co(1) N(3) C(9) -21.0(3)
N(3) Co(1) N(10) N(11) 56.9(2)
N(10) Co(1) N(3) C(8) 80.6(2)
N(10) Co(1) N(3) C(9) -112.3(2)
N(4) Co(1) N(7) N(8) 67.4(2)
N(7) Co(1) N(4) C(14) -167.8(2)
N(7) Co(1) N(4) C(15) 18.4(3)
N(4) Co(1) N(10) N(11) -145.7(2)
N(10) Co(1) N(4) C(14) -76.1(2)
N(10) Co(1) N(4) C(15) 110.0(3)
N(7) Co(1) N(10) N(11) -44.4(2)
N(10) Co(1) N(7) N(8) -25.2(2)
Co(1) N(1) C(1) C(2) 3.0(3)
Co(1) N(1) C(7) C(8) -47.9(3)
Co(1) N(1) C(13) C(14) 47.1(3)
C(1) N(1) C(7) C(8) 72.1(4)
C(7) N(1) C(1) C(2) -114.2(3)
C(1) N(1) C(13) C(14) -73.1(4)
C(13) N(1) C(1) C(2) 120.2(3)
C(7) N(1) C(13) C(14) 161.7(3)
C(13) N(1) C(7) C(8) -162.3(3)
Co(1) N(2) C(2) C(1) 1.3(3)
Co(1) N(2) C(2) C(6) -179.5(2)
Co(1) N(2) C(3) C(4) 178.7(2)
C(2) N(2) C(3) C(4) -0.5(5)
C(3) N(2) C(2) C(1) -179.5(3)
C(3) N(2) C(2) C(6) -0.2(4)
Co(1) N(3) C(8) C(7) -13.3(3)
Co(1) N(3) C(8) C(12) 167.5(2)
Co(1) N(3) C(9) N(5) 15.9(4)
Co(1) N(3) C(9) C(10) -163.9(2)
C(8) N(3) C(9) N(5) -177.9(2)
C(8) N(3) C(9) C(10) 2.3(4)
C(9) N(3) C(8) C(7) 177.9(2)
C(9) N(3) C(8) C(12) -1.4(4)
Co(1) N(4) C(14) C(13) 7.7(3)
Co(1) N(4) C(14) C(18) -174.0(2)
Co(1) N(4) C(15) N(6) -4.4(4)
Co(1) N(4) C(15) C(16) 173.0(2)
C(14) N(4) C(15) N(6) -177.9(2)
C(14) N(4) C(15) C(16) -0.5(4)
C(15) N(4) C(14) C(13) -177.5(3)
C(15) N(4) C(14) C(18) 0.8(4)
C(9) N(5) C(19) O(1) 5.8(5)
C(9) N(5) C(19) C(20) -175.0(3)
C(19) N(5) C(9) N(3) 177.1(3)
C(19) N(5) C(9) C(10) -3.1(5)
C(15) N(6) C(24) O(2) 7.4(5)
C(15) N(6) C(24) C(25) -172.7(3)
C(24) N(6) C(15) N(4) -154.2(3)
C(24) N(6) C(15) C(16) 28.4(5)
N(1) C(1) C(2) N(2) -2.9(4)
N(1) C(1) C(2) C(6) 177.8(3)
N(2) C(2) C(6) C(5) 0.2(4)
C(1) C(2) C(6) C(5) 179.4(3)
N(2) C(3) C(4) C(5) 1.2(5)
C(3) C(4) C(5) C(6) -1.2(5)
C(4) C(5) C(6) C(2) 0.6(5)
N(1) C(7) C(8) N(3) 42.0(4)
N(1) C(7) C(8) C(12) -138.7(3)
N(3) C(8) C(12) C(11) -0.1(4)
C(7) C(8) C(12) C(11) -179.3(3)
N(3) C(9) C(10) C(11) -1.8(4)
N(5) C(9) C(10) C(11) 178.4(3)
C(9) C(10) C(11) C(12) 0.3(5)
C(10) C(11) C(12) C(8) 0.6(5)
N(1) C(13) C(14) N(4) -37.6(4)
N(1) C(13) C(14) C(18) 144.1(3)
N(4) C(14) C(18) C(17) -0.7(5)
C(13) C(14) C(18) C(17) 177.6(3)
N(4) C(15) C(16) C(17) -0.0(5)
N(6) C(15) C(16) C(17) 177.3(3)
C(15) C(16) C(17) C(18) 0.2(4)
C(16) C(17) C(18) C(14) 0.1(4)
O(1) C(19) C(20) C(21) -120.8(4)
O(1) C(19) C(20) C(22) 116.9(4)
O(1) C(19) C(20) C(23) -2.3(5)
N(5) C(19) C(20) C(21) 60.1(4)
N(5) C(19) C(20) C(22) -62.2(4)
N(5) C(19) C(20) C(23) 178.5(3)
O(2) C(24) C(25) C(26) -177.9(3)
O(2) C(24) C(25) C(27) 60.4(4)
O(2) C(24) C(25) C(28) -55.7(5)
N(6) C(24) C(25) C(26) 2.1(4)
N(6) C(24) C(25) C(27) -119.5(3)
N(6) C(24) C(25) C(28) 124.4(3)
